data_7033131
loop_
_publ_author_name
'Duan, Li-Na'
'Dang, Qin-Qin'
'Han, Cai-Yun'
'Zhang, Xian-Ming'

_publ_section_title
;
 An interpenetrated bioactive nonlinear optical MOF containing a
 coordinated quinolone-like drug and Zn(II) for pH-responsive release.
;
_journal_issue 4
_journal_name_full 'Dalton transactions (Cambridge, England : 2003)'
_journal_page_first 1800
_journal_page_last 1804
_journal_paper_doi 10.1039/c4dt02672a
_journal_volume 44
_journal_year 2015
_chemical_absolute_configuration ad
_chemical_formula_moiety 'C36 H34 N10 O11 Zn2, 2(H2 O)'
_chemical_formula_sum 'C36 H38 N10 O13 Zn2'
_chemical_formula_weight 949.50
_chemical_name_systematic
;
 ? 
;
_space_group_crystal_system monoclinic
_space_group_IT_number 9
_space_group_name_Hall 'C -2yc'
_space_group_name_H-M_alt 'C 1 c 1'
_symmetry_space_group_name_Hall 'C -2yc'
_symmetry_space_group_name_H-M 'C 1 c 1'
_atom_sites_solution_hydrogens geom
_atom_sites_solution_primary direct
_atom_sites_solution_secondary difmap
_audit_creation_date 2014-03-04
_audit_creation_method
;
Olex2 1.2
(compiled 2014.02.17 svn.r2891 for OlexSys, GUI svn.r4779)
;
_cell_angle_alpha 90.00
_cell_angle_beta 94.379(8)
_cell_angle_gamma 90.00
_cell_formula_units_Z 4
_cell_length_a 21.383(5)
_cell_length_b 18.940(5)
_cell_length_c 9.587(2)
_cell_measurement_reflns_used 1260
_cell_measurement_temperature 298(2)
_cell_measurement_theta_max 21.849
_cell_measurement_theta_min 2.425
_cell_volume 3871.3(16)
_computing_molecular_graphics 'Olex2 (Dolomanov et al., 2009)'
_computing_publication_material 'Olex2 (Dolomanov et al., 2009)'
_computing_structure_refinement 'XL (Sheldrick, 2008)'
_computing_structure_solution 'SHELXS-97 (Sheldrick, 1990)'
_diffrn_ambient_temperature 298.15
_diffrn_measured_fraction_theta_full 0.980
_diffrn_measured_fraction_theta_max 0.980
_diffrn_measurement_device_type 'CCD area detector'
_diffrn_measurement_method 'phi and omega scans'
_diffrn_radiation_monochromator graphite
_diffrn_radiation_type MoK\a
_diffrn_radiation_wavelength 0.71073
_diffrn_reflns_av_R_equivalents 0.0341
_diffrn_reflns_av_unetI/netI 0.0728
_diffrn_reflns_limit_h_max 25
_diffrn_reflns_limit_h_min -25
_diffrn_reflns_limit_k_max 11
_diffrn_reflns_limit_k_min -22
_diffrn_reflns_limit_l_max 11
_diffrn_reflns_limit_l_min -10
_diffrn_reflns_number 7974
_diffrn_reflns_theta_full 25.00
_diffrn_reflns_theta_max 25.00
_diffrn_reflns_theta_min 1.44
_diffrn_source 'fine-focus sealed tube'
_exptl_absorpt_coefficient_mu 1.320
_exptl_absorpt_correction_T_max 1
_exptl_absorpt_correction_T_min 0.057304
_exptl_absorpt_correction_type multi-scan
_exptl_absorpt_process_details
;
? was used for absorption correction.
R(int) was 0.0446 before and 0.0261 after correction.
The Ratio of minimum to maximum transmission is 0.0573.
The \l/2 correction factor is 0.0015.
;
_exptl_crystal_colour yellow
_exptl_crystal_colour_primary yellow
_exptl_crystal_density_diffrn 1.629
_exptl_crystal_density_method 'not measured'
_exptl_crystal_description block
_exptl_crystal_F_000 1952
_exptl_crystal_size_max 0.25
_exptl_crystal_size_mid 0.2
_exptl_crystal_size_min 0.15
_refine_diff_density_max 0.638
_refine_diff_density_min -0.611
_refine_diff_density_rms 0.082
_refine_ls_abs_structure_details 'Flack H D (1983), Acta Cryst. A39, 876-881'
_refine_ls_abs_structure_Flack 0.007(15)
_refine_ls_extinction_method none
_refine_ls_goodness_of_fit_ref 0.970
_refine_ls_hydrogen_treatment constr
_refine_ls_matrix_type full
_refine_ls_number_parameters 558
_refine_ls_number_reflns 5886
_refine_ls_number_restraints 5
_refine_ls_restrained_S_all 0.976
_refine_ls_R_factor_all 0.0634
_refine_ls_R_factor_gt 0.0475
_refine_ls_shift/su_max 0.004
_refine_ls_shift/su_mean 0.000
_refine_ls_structure_factor_coef Fsqd
_refine_ls_weighting_details 'calc w=1/[\s^2^(Fo^2^)+(0.0596P)^2^+0.0000P] where P=(Fo^2^+2Fc^2^)/3'
_refine_ls_weighting_scheme calc
_refine_ls_wR_factor_gt 0.1081
_refine_ls_wR_factor_ref 0.1121
_reflns_number_gt 4439
_reflns_number_total 5886
_reflns_threshold_expression >2sigma(I)
_cod_data_source_file c4dt02672a2.cif
_cod_data_source_block a
_cod_depositor_comments 'Adding full bibliography for 7033131.cif.'
_cod_original_cell_volume 3871.4(17)
_cod_database_code 7033131
_olex2_refinement_description
;
1. Fixed Uiso
 At 1.2 times of:
  All C(H) groups, All C(H,H) groups, All N(H) groups
 At 1.5 times of:
  All C(H,H,H) groups, All O(H,H) groups
2. Restrained distances
 N1-C7
 1.47 with sigma of 0.02
 C7-C8
 1.5 with sigma of 0.02
 N1-C8
 2.455 with sigma of 0.04
3.a Free rotating group:
 O11(H11c,H11d), O12(H12c,H12d)
3.b Rotating group:
 O1W(H1Wa,H1Wb)
3.c Ternary CH refined with riding coordinates:
 N6(H6), N5(H5)
3.d Secondary CH2 refined with riding coordinates:
 C16(H16a,H16b), C17(H17a,H17b), C15(H15a,H15b), C18(H18a,H18b), C27(H27a,
 H27b), C12(H12a,H12b), C14(H14a,H14b), C11(H11a,H11b), C13(H13a,H13b)
3.e Aromatic/amide H refined with riding coordinates:
 C22(H22), C31(H31), C26(H26), C9(H9), C6(H6a), C34(H34), C36(H36), C35(H35),
 C7(H7)
3.f Idealised Me refined as rotating group:
 C28(H28a,H28b,H28c)
;

loop_
_space_group_symop_id
_space_group_symop_operation_xyz
1 'x, y, z'
2 'x, -y, z+1/2'
3 'x+1/2, y+1/2, z'
4 'x+1/2, -y+1/2, z+1/2'

loop_
_atom_site_label
_atom_site_type_symbol
_atom_site_fract_x
_atom_site_fract_y
_atom_site_fract_z
_atom_site_U_iso_or_equiv
_atom_site_adp_type
_atom_site_occupancy
_atom_site_calc_flag
_atom_site_refinement_flags_posn
Zn2 Zn 0.53555(3) 0.39544(4) 1.60423(6) 0.0387(2) Uani 1 d .
Zn1 Zn 0.54305(3) 0.10365(4) 0.78341(6) 0.0373(2) Uani 1 d .
O3 O 0.6339(2) 0.1028(2) 0.7420(5) 0.0413(11) Uani 1 d .
C20 C 0.2337(3) 0.0007(3) 0.3969(7) 0.0325(15) Uani 1 d .
C2 C 0.6438(3) -0.0217(3) 0.7356(6) 0.0334(14) Uani 1 d .
O1 O 0.5548(2) 0.0054(3) 0.8593(5) 0.0477(13) Uani 1 d .
C5 C 0.7449(3) -0.0012(3) 0.5708(7) 0.0409(16) Uani 1 d .
N8 N 0.2829(3) 0.1319(2) 0.4466(8) 0.0426(13) Uani 1 d .
C22 C 0.2312(3) 0.1237(3) 0.3634(7) 0.0404(17) Uani 1 d .
H22 H 0.2111 0.1640 0.3272 0.048 Uiso 1 calc R
O4 O 0.4762(2) 0.1340(2) 0.9019(4) 0.0465(12) Uani 1 d .
C16 C 0.3969(3) 0.0232(3) 0.6542(7) 0.0417(17) Uani 1 d .
H16A H 0.3727 -0.0200 0.6452 0.050 Uiso 1 calc R
H16B H 0.4057 0.0330 0.7531 0.050 Uiso 1 calc R
C4 C 0.7149(3) 0.0554(3) 0.6237(6) 0.0321(15) Uani 1 d .
N7 N 0.3608(3) 0.0808(3) 0.5893(6) 0.0387(15) Uani 1 d .
N3 N 0.7883(3) 0.1300(3) 0.5202(6) 0.0460(15) Uani 1 d .
C32 C 0.4520(4) 0.2789(3) 1.2946(7) 0.0395(17) Uani 1 d .
C24 C 0.1312(3) -0.0196(3) 0.2011(6) 0.0362(15) Uani 1 d .
N2 N 0.7952(3) 0.0040(3) 0.4972(6) 0.0455(15) Uani 1 d .
C3 C 0.6610(3) 0.0481(3) 0.7043(6) 0.0334(15) Uani 1 d .
C31 C 0.4898(3) 0.2441(3) 1.2077(6) 0.0352(16) Uani 1 d .
H31 H 0.5327 0.2525 1.2144 0.042 Uiso 1 calc R
C17 C 0.3965(3) 0.1469(3) 0.5964(7) 0.0392(17) Uani 1 d .
H17A H 0.4063 0.1601 0.6933 0.047 Uiso 1 calc R
H17B H 0.3717 0.1843 0.5508 0.047 Uiso 1 calc R
O5 O 0.5619(2) 0.1630(3) 1.0291(6) 0.0599(15) Uani 1 d .
C10 C 0.8158(3) 0.0699(3) 0.4788(6) 0.0350(15) Uani 1 d .
C26 C 0.1599(3) -0.0729(3) 0.2731(7) 0.0411(16) Uani 1 d .
H26 H 0.1451 -0.1184 0.2542 0.049 Uiso 1 calc R
N6 N 0.4941(2) 0.0796(3) 0.5926(5) 0.0377(13) Uani 1 d .
H6 H 0.5245 0.0721 0.5328 0.045 Uiso 1 calc R
C21 C 0.2049(3) 0.0578(3) 0.3267(7) 0.0317(16) Uani 1 d .
C15 C 0.4573(3) 0.0137(3) 0.5873(8) 0.0449(18) Uani 1 d .
H15A H 0.4816 -0.0235 0.6354 0.054 Uiso 1 calc R
H15B H 0.4485 -0.0006 0.4907 0.054 Uiso 1 calc R
N10 N 0.2086(2) -0.0657(3) 0.3712(6) 0.0402(14) Uani 1 d .
N9 N 0.2858(2) 0.0061(2) 0.4845(5) 0.0343(14) Uani 1 d .
C19 C 0.3081(3) 0.0714(3) 0.5054(6) 0.0335(15) Uani 1 d .
C18 C 0.4550(3) 0.1373(3) 0.5264(7) 0.0409(16) Uani 1 d .
H18A H 0.4787 0.1810 0.5313 0.049 Uiso 1 calc R
H18B H 0.4448 0.1263 0.4285 0.049 Uiso 1 calc R
C27 C 0.2346(3) -0.1295(3) 0.4415(7) 0.0468(18) Uani 1 d .
H27A H 0.2008 -0.1559 0.4792 0.056 Uiso 1 calc R
H27B H 0.2638 -0.1158 0.5190 0.056 Uiso 1 calc R
C9 C 0.7394(3) 0.1216(3) 0.5914(7) 0.0421(17) Uani 1 d .
H9 H 0.7195 0.1617 0.6225 0.050 Uiso 1 calc R
N1 N 0.7218(3) -0.0685(3) 0.5930(7) 0.0635(19) Uani 1 d D
C6 C 0.6747(4) -0.0755(4) 0.6774(8) 0.055(2) Uani 1 d .
H6A H 0.6623 -0.1212 0.6976 0.066 Uiso 1 calc R
C1 C 0.5943(3) -0.0400(3) 0.8317(6) 0.0343(15) Uani 1 d .
O2 O 0.5942(2) -0.1008(2) 0.8814(6) 0.0597(14) Uani 1 d .
N4 N 0.8678(2) 0.0774(3) 0.4088(5) 0.0364(13) Uani 1 d .
O7 O 0.4438(3) 0.3616(3) 1.4769(5) 0.082(2) Uani 1 d .
C34 C 0.3869(4) 0.2684(3) 1.2836(7) 0.0459(18) Uani 1 d .
H34 H 0.3612 0.2932 1.3404 0.055 Uiso 1 calc R
C29 C 0.5040(3) 0.1621(3) 1.0086(7) 0.0360(16) Uani 1 d .
O6 O 0.5374(3) 0.3311(3) 1.4321(7) 0.077(2) Uani 1 d .
C30 C 0.4638(3) 0.1965(3) 1.1100(6) 0.0312(14) Uani 1 d .
C36 C 0.4004(3) 0.1863(3) 1.1002(7) 0.0429(17) Uani 1 d .
H36 H 0.3826 0.1553 1.0331 0.051 Uiso 1 calc R
C35 C 0.3622(3) 0.2208(4) 1.1873(7) 0.0481(18) Uani 1 d .
H35 H 0.3193 0.2116 1.1807 0.058 Uiso 1 calc R
C33 C 0.4802(5) 0.3269(4) 1.4082(7) 0.058(2) Uani 1 d .
C23 C 0.1499(3) 0.0518(3) 0.2313(6) 0.0312(15) Uani 1 d .
C12 C 0.9467(3) 0.1544(3) 0.3118(7) 0.0426(17) Uani 1 d .
H12A H 0.9746 0.1937 0.3353 0.051 Uiso 1 calc R
H12B H 0.9194 0.1678 0.2306 0.051 Uiso 1 calc R
C14 C 0.9026(3) 0.0147(3) 0.3710(7) 0.0444(17) Uani 1 d .
H14A H 0.8734 -0.0232 0.3455 0.053 Uiso 1 calc R
H14B H 0.9298 -0.0007 0.4508 0.053 Uiso 1 calc R
C11 C 0.9076(3) 0.1401(4) 0.4323(7) 0.0479(18) Uani 1 d .
H11A H 0.9350 0.1334 0.5167 0.057 Uiso 1 calc R
H11B H 0.8812 0.1808 0.4466 0.057 Uiso 1 calc R
C13 C 0.9414(3) 0.0305(4) 0.2501(7) 0.0451(17) Uani 1 d .
H13A H 0.9657 -0.0112 0.2304 0.054 Uiso 1 calc R
H13B H 0.9136 0.0404 0.1679 0.054 Uiso 1 calc R
C28 C 0.2673(4) -0.1758(5) 0.3449(9) 0.077(3) Uani 1 d .
H28A H 0.2398 -0.1858 0.2635 0.116 Uiso 1 calc GR
H28B H 0.2792 -0.2191 0.3915 0.116 Uiso 1 calc GR
H28C H 0.3042 -0.1522 0.3173 0.116 Uiso 1 calc GR
N5 N 0.9850(2) 0.0910(3) 0.2757(5) 0.0355(13) Uani 1 d .
H5 H 1.0121 0.0806 0.3507 0.043 Uiso 1 calc R
O10 O 0.1244(2) 0.1074(2) 0.1812(5) 0.0401(11) Uani 1 d .
O9 O 0.0768(3) -0.1016(3) 0.0500(6) 0.0712(18) Uani 1 d .
C25 C 0.0803(3) -0.0398(4) 0.0864(7) 0.0443(18) Uani 1 d .
O8 O 0.0454(2) 0.0085(3) 0.0317(5) 0.0439(12) Uani 1 d .
C7 C 0.7430(5) -0.1340(5) 0.5095(11) 0.086(3) Uani 1 d D
H7 H 0.7326 -0.1468 0.4170 0.103 Uiso 1 calc R
C8 C 0.7813(6) -0.1676(7) 0.6113(12) 0.126(5) Uani 1 d D
O11 O 0.6285(3) 0.2304(3) 0.4824(7) 0.0792(19) Uani 1 d .
H11C H 0.6678 0.2339 0.4759 0.119 Uiso 1 d G
H11D H 0.6072 0.2580 0.4273 0.119 Uiso 1 d G
O1W O 0.5605(3) 0.2230(3) 0.7250(6) 0.0827(19) Uani 1 d .
H1WA H 0.5808 0.2452 0.7951 0.124 Uiso 1 d GR
H1WB H 0.5248 0.2450 0.7051 0.124 Uiso 1 d GR
O12 O 0.6296(4) 0.7237(4) 0.4699(9) 0.110(3) Uani 1 d .
H12C H 0.6397 0.7469 0.5441 0.164 Uiso 1 d G
H12D H 0.6107 0.6856 0.4866 0.164 Uiso 1 d G

loop_
_atom_site_aniso_label
_atom_site_aniso_U_11
_atom_site_aniso_U_22
_atom_site_aniso_U_33
_atom_site_aniso_U_23
_atom_site_aniso_U_13
_atom_site_aniso_U_12
Zn2 0.0263(5) 0.0591(5) 0.0309(5) -0.0140(4) 0.0041(4) -0.0051(4)
Zn1 0.0273(5) 0.0489(5) 0.0367(5) -0.0001(4) 0.0086(4) 0.0055(4)
O3 0.031(2) 0.039(2) 0.057(3) -0.004(2) 0.022(2) -0.003(2)
C20 0.024(3) 0.035(4) 0.038(4) -0.001(3) 0.004(3) -0.002(3)
C2 0.031(4) 0.033(3) 0.038(4) 0.003(3) 0.015(3) 0.006(3)
O1 0.042(3) 0.052(3) 0.054(3) 0.007(2) 0.028(3) 0.008(3)
C5 0.044(4) 0.037(4) 0.044(4) 0.000(3) 0.015(3) -0.003(3)
N8 0.036(3) 0.035(2) 0.055(3) -0.006(4) -0.011(3) 0.000(3)
C22 0.039(4) 0.033(4) 0.049(4) 0.011(3) 0.000(3) 0.008(3)
O4 0.056(3) 0.053(3) 0.032(3) -0.013(2) 0.010(2) 0.007(2)
C16 0.039(4) 0.039(4) 0.044(4) 0.003(3) -0.012(3) -0.003(3)
C4 0.030(4) 0.032(3) 0.035(4) 0.003(3) 0.008(3) 0.000(3)
N7 0.033(3) 0.035(3) 0.046(4) 0.003(3) -0.010(3) 0.000(3)
N3 0.039(3) 0.037(3) 0.065(4) 0.005(3) 0.022(3) 0.001(3)
C32 0.064(5) 0.028(3) 0.027(4) 0.000(3) 0.006(3) 0.009(3)
C24 0.036(4) 0.042(4) 0.029(4) 0.003(3) -0.003(3) 0.002(3)
N2 0.046(4) 0.044(3) 0.049(4) -0.002(2) 0.021(3) 0.000(3)
C3 0.037(4) 0.033(4) 0.030(4) -0.001(3) 0.001(3) 0.009(3)
C31 0.037(4) 0.031(3) 0.036(4) -0.001(3) -0.005(3) 0.004(3)
C17 0.037(4) 0.028(3) 0.049(4) -0.002(3) -0.013(3) -0.003(3)
O5 0.038(3) 0.065(3) 0.079(4) -0.011(3) 0.020(3) 0.006(3)
C10 0.035(4) 0.038(4) 0.032(4) -0.001(3) 0.007(3) -0.003(3)
C26 0.038(4) 0.038(4) 0.046(4) -0.007(3) -0.004(3) -0.004(3)
N6 0.028(3) 0.052(3) 0.033(3) -0.006(3) 0.006(2) -0.001(2)
C21 0.029(4) 0.026(3) 0.040(4) -0.001(3) 0.001(3) 0.000(3)
C15 0.039(4) 0.047(4) 0.048(4) -0.016(3) 0.000(4) 0.004(3)
N10 0.036(3) 0.038(3) 0.044(3) 0.004(2) -0.013(3) 0.000(2)
N9 0.032(3) 0.031(3) 0.038(3) -0.001(2) -0.012(3) -0.002(2)
C19 0.025(4) 0.041(4) 0.034(4) -0.001(3) 0.002(3) 0.003(3)
C18 0.039(4) 0.047(4) 0.036(4) 0.007(3) -0.002(3) -0.003(3)
C27 0.047(4) 0.047(4) 0.045(4) 0.007(3) -0.007(4) -0.002(3)
C9 0.036(4) 0.034(4) 0.059(5) 0.001(3) 0.016(4) 0.008(3)
N1 0.069(5) 0.029(3) 0.100(5) -0.001(3) 0.055(4) 0.000(3)
C6 0.053(5) 0.041(4) 0.075(6) 0.002(4) 0.040(4) -0.008(3)
C1 0.032(4) 0.037(4) 0.034(4) -0.003(3) 0.003(3) -0.003(3)
O2 0.058(4) 0.049(3) 0.076(4) 0.020(3) 0.033(3) 0.006(3)
N4 0.030(3) 0.042(3) 0.039(3) 0.002(2) 0.014(3) -0.004(2)
O7 0.141(6) 0.065(4) 0.043(3) -0.031(3) 0.018(4) -0.007(4)
C34 0.054(5) 0.051(4) 0.036(4) -0.003(3) 0.021(3) 0.013(4)
C29 0.048(5) 0.028(3) 0.034(4) 0.000(3) 0.014(3) 0.001(3)
O6 0.087(5) 0.048(3) 0.086(5) -0.023(3) -0.049(4) 0.011(3)
C30 0.032(4) 0.033(3) 0.028(3) -0.002(3) 0.002(3) 0.003(3)
C36 0.052(5) 0.045(4) 0.033(4) -0.008(3) 0.004(3) -0.004(3)
C35 0.030(4) 0.065(5) 0.051(5) -0.008(4) 0.013(3) -0.003(3)
C33 0.108(8) 0.032(4) 0.030(4) -0.005(3) -0.021(5) 0.009(4)
C23 0.022(3) 0.042(4) 0.030(3) -0.002(3) 0.002(3) 0.000(3)
C12 0.032(4) 0.050(4) 0.048(4) -0.010(3) 0.017(3) -0.013(3)
C14 0.044(4) 0.048(4) 0.044(4) 0.008(3) 0.019(3) 0.003(3)
C11 0.041(4) 0.055(4) 0.050(4) -0.014(3) 0.013(3) -0.011(3)
C13 0.042(4) 0.052(4) 0.045(4) 0.009(3) 0.022(3) 0.001(3)
C28 0.085(7) 0.077(6) 0.070(6) 0.005(5) 0.000(5) 0.030(5)
N5 0.028(3) 0.050(3) 0.028(3) 0.008(2) -0.003(2) -0.002(2)
O10 0.033(3) 0.039(2) 0.047(3) 0.011(2) -0.006(2) 0.000(2)
O9 0.070(4) 0.051(3) 0.086(4) -0.026(3) -0.037(3) 0.010(3)
C25 0.033(4) 0.064(5) 0.036(4) -0.005(4) 0.006(3) -0.004(3)
O8 0.033(3) 0.056(3) 0.041(3) 0.001(2) -0.006(2) 0.003(2)
C7 0.077(7) 0.085(6) 0.097(8) 0.023(6) 0.022(6) -0.004(5)
C8 0.109(10) 0.180(13) 0.084(8) -0.019(9) -0.019(7) 0.031(9)
O11 0.060(4) 0.064(4) 0.112(5) -0.009(3) -0.007(4) -0.003(3)
O1W 0.054(4) 0.110(5) 0.085(4) -0.034(4) 0.011(3) 0.012(3)
O12 0.091(6) 0.071(5) 0.172(8) 0.005(4) 0.047(6) 0.005(4)

loop_
_atom_type_symbol
_atom_type_description
_atom_type_scat_dispersion_real
_atom_type_scat_dispersion_imag
_atom_type_scat_source
C C 0.0033 0.0016 'International Tables Vol C Tables 4.2.6.8 and 6.1.1.4'
H H 0.0000 0.0000 'International Tables Vol C Tables 4.2.6.8 and 6.1.1.4'
N N 0.0061 0.0033 'International Tables Vol C Tables 4.2.6.8 and 6.1.1.4'
O O 0.0106 0.0060 'International Tables Vol C Tables 4.2.6.8 and 6.1.1.4'
Zn Zn 0.2839 1.4301 'International Tables Vol C Tables 4.2.6.8 and 6.1.1.4'

loop_
_geom_angle_atom_site_label_1
_geom_angle_atom_site_label_2
_geom_angle_atom_site_label_3
_geom_angle
_geom_angle_site_symmetry_1
_geom_angle_site_symmetry_3
O7 Zn2 C33 29.6(3) . .
O6 Zn2 O7 58.7(2) . .
O6 Zn2 C33 29.2(3) . .
N5 Zn2 O7 88.8(2) 4_456 .
N5 Zn2 O6 139.6(2) 4_456 .
N5 Zn2 C33 114.7(3) 4_456 .
O10 Zn2 O7 159.2(2) 4_556 .
O10 Zn2 O6 101.9(2) 4_556 .
O10 Zn2 C33 130.5(3) 4_556 .
O10 Zn2 N5 104.70(19) 4_556 4_456
O8 Zn2 O7 100.3(2) 4_556 .
O8 Zn2 O6 104.8(2) 4_556 .
O8 Zn2 C33 105.7(2) 4_556 .
O8 Zn2 N5 104.2(2) 4_556 4_456
O8 Zn2 O10 91.74(19) 4_556 4_556
O3 Zn1 N6 104.6(2) . .
O3 Zn1 O1W 77.78(19) . .
O1 Zn1 O3 88.16(18) . .
O1 Zn1 N6 99.0(2) . .
O1 Zn1 O1W 162.6(2) . .
O4 Zn1 O3 150.04(19) . .
O4 Zn1 O1 97.91(19) . .
O4 Zn1 N6 103.4(2) . .
O4 Zn1 O1W 89.6(2) . .
N6 Zn1 O1W 94.5(2) . .
C3 O3 Zn1 122.6(4) . .
N10 C20 C21 118.0(5) . .
N9 C20 C21 123.8(5) . .
N9 C20 N10 118.1(5) . .
C3 C2 C1 123.8(6) . .
C6 C2 C3 118.2(6) . .
C6 C2 C1 118.0(6) . .
C1 O1 Zn1 129.1(4) . .
C4 C5 N1 118.7(7) . .
N2 C5 C4 124.0(6) . .
N2 C5 N1 117.3(6) . .
C22 N8 C19 115.8(5) . .
N8 C22 C21 123.8(6) . .
C29 O4 Zn1 105.8(4) . .
N7 C16 C15 110.9(6) . .
C5 C4 C3 122.7(6) . .
C5 C4 C9 115.2(6) . .
C9 C4 C3 122.0(6) . .
C16 N7 C17 111.4(5) . .
C19 N7 C16 123.6(5) . .
C19 N7 C17 123.3(5) . .
C9 N3 C10 115.8(6) . .
C31 C32 C34 120.9(6) . .
C31 C32 C33 120.5(7) . .
C34 C32 C33 118.6(7) . .
C26 C24 C23 119.7(6) . .
C26 C24 C25 116.8(6) . .
C23 C24 C25 123.5(5) . .
C5 N2 C10 115.1(5) . .
O3 C3 C2 125.4(6) . .
O3 C3 C4 118.8(6) . .
C2 C3 C4 115.8(5) . .
C32 C31 C30 119.9(6) . .
N7 C17 C18 109.3(5) . .
N2 C10 N3 126.2(6) . .
N2 C10 N4 117.1(6) . .
N4 C10 N3 116.7(6) . .
C24 C26 N10 125.2(6) . .
C15 N6 Zn1 116.4(4) . .
C15 N6 C18 109.0(5) . .
C18 N6 Zn1 116.2(4) . .
C20 C21 C22 114.6(5) . .
C20 C21 C23 123.8(5) . .
C22 C21 C23 121.5(5) . .
N6 C15 C16 111.1(5) . .
C20 N10 C27 122.6(5) . .
C26 N10 C20 118.8(5) . .
C26 N10 C27 118.5(5) . .
C19 N9 C20 115.6(5) . .
N7 C19 N8 114.9(6) . .
N9 C19 N8 126.1(6) . .
N9 C19 N7 119.0(6) . .
C17 C18 N6 111.4(5) . .
N10 C27 C28 112.2(6) . .
N3 C9 C4 123.6(6) . .
C5 N1 C7 122.0(6) . .
C6 N1 C5 118.3(6) . .
C6 N1 C7 119.2(6) . .
N1 C6 C2 125.6(6) . .
O1 C1 C2 119.6(6) . .
O2 C1 C2 118.1(6) . .
O2 C1 O1 122.4(6) . .
C10 N4 C14 119.4(5) . .
C10 N4 C11 119.9(5) . .
C14 N4 C11 113.3(5) . .
C33 O7 Zn2 83.5(5) . .
C35 C34 C32 118.4(6) . .
O4 C29 C30 117.0(6) . .
O5 C29 O4 122.5(6) . .
O5 C29 C30 120.5(6) . .
C33 O6 Zn2 96.2(5) . .
C31 C30 C29 120.2(6) . .
C36 C30 C31 118.9(6) . .
C36 C30 C29 120.7(6) . .
C30 C36 C35 121.5(6) . .
C34 C35 C36 120.3(6) . .
C32 C33 Zn2 173.4(5) . .
O7 C33 Zn2 66.9(4) . .
O7 C33 C32 118.1(8) . .
O6 C33 Zn2 54.6(4) . .
O6 C33 C32 120.6(8) . .
O6 C33 O7 121.3(7) . .
C24 C23 C21 113.9(5) . .
O10 C23 C24 127.1(5) . .
O10 C23 C21 118.9(5) . .
C11 C12 N5 112.1(5) . .
N4 C14 C13 110.5(5) . .
N4 C11 C12 112.2(5) . .
N5 C13 C14 113.6(6) . .
C12 N5 Zn2 114.4(4) . 4_553
C13 N5 Zn2 109.0(4) . 4_553
C13 N5 C12 107.9(5) . .
C23 O10 Zn2 119.5(4) . 4_453
O9 C25 C24 117.9(6) . .
O9 C25 O8 123.5(6) . .
O8 C25 C24 118.6(6) . .
C25 O8 Zn2 126.7(4) . 4_453
C8 C7 N1 100.5(9) . .

loop_
_geom_bond_atom_site_label_1
_geom_bond_atom_site_label_2
_geom_bond_distance
_geom_bond_site_symmetry_2
Zn2 O7 2.320(7) .
Zn2 O6 2.054(6) .
Zn2 C33 2.506(7) .
Zn2 N5 2.052(5) 4_456
Zn2 O10 1.986(4) 4_556
Zn2 O8 1.965(5) 4_556
Zn1 O3 2.011(4) .
Zn1 O1 2.006(5) .
Zn1 O4 1.978(5) .
Zn1 N6 2.087(5) .
Zn1 O1W 2.366(6) .
O3 C3 1.254(7) .
C20 C21 1.392(8) .
C20 N10 1.383(8) .
C20 N9 1.346(7) .
C2 C3 1.411(8) .
C2 C6 1.358(9) .
C2 C1 1.496(9) .
O1 C1 1.247(8) .
C5 C4 1.367(9) .
C5 N2 1.334(8) .
C5 N1 1.388(8) .
N8 C22 1.322(9) .
N8 C19 1.367(8) .
C22 C21 1.403(9) .
O4 C29 1.260(7) .
C16 N7 1.449(8) .
C16 C15 1.496(9) .
C4 C3 1.442(9) .
C4 C9 1.403(8) .
N7 C17 1.466(8) .
N7 C19 1.346(8) .
N3 C10 1.354(8) .
N3 C9 1.302(8) .
C32 C31 1.371(9) .
C32 C34 1.402(10) .
C32 C33 1.509(9) .
C24 C26 1.345(8) .
C24 C23 1.433(8) .
C24 C25 1.536(9) .
N2 C10 1.341(8) .
C31 C30 1.386(8) .
C17 C18 1.475(9) .
O5 C29 1.240(8) .
C10 N4 1.350(8) .
C26 N10 1.356(8) .
N6 C15 1.475(8) .
N6 C18 1.489(8) .
C21 C23 1.438(8) .
N10 C27 1.472(8) .
N9 C19 1.336(7) .
C27 C28 1.488(11) .
N1 C6 1.346(9) .
N1 C7 1.562(10) .
C1 O2 1.246(7) .
N4 C14 1.461(8) .
N4 C11 1.467(8) .
O7 C33 1.244(10) .
C34 C35 1.368(9) .
C29 C30 1.495(9) .
O6 C33 1.231(11) .
C30 C36 1.365(9) .
C36 C35 1.378(9) .
C23 O10 1.263(7) .
C12 C11 1.502(9) .
C12 N5 1.508(8) .
C14 C13 1.507(9) .
C13 N5 1.485(8) .
N5 Zn2 2.052(5) 4_553
O10 Zn2 1.986(4) 4_453
O9 C25 1.221(8) .
C25 O8 1.269(8) .
O8 Zn2 1.965(5) 4_453
C7 C8 1.382(11) .
